data_7011239
loop_
_publ_author_name
'Xing Zhang'
'Guo-Cong Guo'
'Fa-Kun Zheng'
'Guo-Wei Zhou'
'Jiang-Gao Mao'
'Zhen-Chao Dong'
'Jin-Shun Huang'
'Thomas C. W. Mak'

_publ_section_title
;
 Self-assembly of silver(I) coordination polymers with novel layered
 open network structures based on a flexible double betaine ligand
;
_journal_issue 7
_journal_name_full 'J. Chem. Soc., Dalton Trans.'
_journal_page_first 1344
_journal_page_last 1349
_journal_paper_doi 10.1039/b109298g
_journal_year 2002
_chemical_formula_sum 'C30 H30 Ag4 N8 O21'
_chemical_formula_weight 1270.10
_chemical_name_systematic
;
?
;
_space_group_IT_number 2
_symmetry_cell_setting triclinic
_symmetry_space_group_name_Hall '-P 1'
_symmetry_space_group_name_H-M 'P -1'
_atom_sites_solution_hydrogens geom
_atom_sites_solution_primary direct
_atom_sites_solution_secondary difmap
_audit_creation_method SHELXL-97
_cell_angle_alpha 81.651(1)
_cell_angle_beta 80.424(1)
_cell_angle_gamma 88.667(1)
_cell_formula_units_Z 1
_cell_length_a 7.8928(5)
_cell_length_b 9.8427(7)
_cell_length_c 12.4498(8)
_cell_measurement_reflns_used 63
_cell_measurement_temperature 293(2)
_cell_measurement_theta_max 25.03
_cell_measurement_theta_min 1.68
_cell_volume 943.60(11)
_computing_cell_refinement 'Siemens SMART'
_computing_data_collection 'Siemens SMART'
_computing_data_reduction 'Siemens XPREP'
_computing_molecular_graphics 'Bruker SHELXTL'
_computing_publication_material 'Bruker SHELXTL'
_computing_structure_refinement 'Siemens SHELXTL'
_computing_structure_solution 'Siemens SHELXTL'
_diffrn_ambient_temperature 293(2)
_diffrn_measured_fraction_theta_full 0.973
_diffrn_measured_fraction_theta_max 0.973
_diffrn_measurement_device_type 'Siemens SMART CCD'
_diffrn_measurement_method 'phi and omega scans'
_diffrn_radiation_monochromator graphite
_diffrn_radiation_source 'fine-focus sealed tube'
_diffrn_radiation_type MoK\a
_diffrn_radiation_wavelength 0.71073
_diffrn_reflns_av_R_equivalents 0.0252
_diffrn_reflns_av_sigmaI/netI 0.0487
_diffrn_reflns_limit_h_max 9
_diffrn_reflns_limit_h_min -8
_diffrn_reflns_limit_k_max 9
_diffrn_reflns_limit_k_min -11
_diffrn_reflns_limit_l_max 14
_diffrn_reflns_limit_l_min -14
_diffrn_reflns_number 4750
_diffrn_reflns_theta_full 25.03
_diffrn_reflns_theta_max 25.03
_diffrn_reflns_theta_min 1.68
_diffrn_standards_decay_% 0
_diffrn_standards_interval_count 0
_diffrn_standards_interval_time .
_diffrn_standards_number 0
_exptl_absorpt_coefficient_mu 2.145
_exptl_absorpt_correction_T_max .8683
_exptl_absorpt_correction_T_min .3869
_exptl_absorpt_correction_type empirical
_exptl_absorpt_process_details 'SADABS (Sheldrick, 1996)'
_exptl_crystal_colour colorless
_exptl_crystal_density_diffrn 2.235
_exptl_crystal_density_method 'not measured'
_exptl_crystal_description rhombic
_exptl_crystal_F_000 622
_exptl_crystal_size_max .52
_exptl_crystal_size_mid .36
_exptl_crystal_size_min .09
_refine_diff_density_max 0.935
_refine_diff_density_min -1.771
_refine_diff_density_rms 0.147
_refine_ls_extinction_coef 0.0177(19)
_refine_ls_extinction_expression Fc^*^=kFc[1+0.001xFc^2^\l^3^/sin(2\q)]^-1/4^
_refine_ls_extinction_method SHELXL
_refine_ls_goodness_of_fit_ref 1.045
_refine_ls_hydrogen_treatment mixed
_refine_ls_matrix_type full
_refine_ls_number_parameters 285
_refine_ls_number_reflns 3248
_refine_ls_number_restraints 0
_refine_ls_restrained_S_all 1.045
_refine_ls_R_factor_all 0.0514
_refine_ls_R_factor_gt 0.0449
_refine_ls_shift/su_max 12.531
_refine_ls_shift/su_mean 0.175
_refine_ls_structure_factor_coef Fsqd
_refine_ls_weighting_details 'calc w=1/[\s^2^(Fo^2^)+(0.0846P)^2^+0.0000P] where P=(Fo^2^+2Fc^2^)/3'
_refine_ls_weighting_scheme calc
_refine_ls_wR_factor_gt 0.1208
_refine_ls_wR_factor_ref 0.1252
_reflns_number_gt 2733
_reflns_number_total 3248
_reflns_threshold_expression >2sigma(I)
_cod_data_source_file b109298g.txt
_cod_data_source_block shel
_cod_depositor_comments
;
The following automatic conversions were performed:
'_symmetry_cell_setting' value 'Triclinic' changed to 'triclinic'
according to '/home/saulius/struct/CIF-dictionaries/cif_core.dic'
dictionary named 'cif_core.dic' version 2.4.1 from 2010-06-29.

Automatic conversion script
Id: cif_fix_enum 1527 2010-12-29 10:47:43Z saulius 
;
_cod_original_cell_volume 943.6(1)
_cod_original_sg_symbol_H-M P-1
_cod_database_code 7011239

loop_
_symmetry_equiv_pos_as_xyz
'x, y, z'
'-x, -y, -z'

loop_
_atom_site_label
_atom_site_type_symbol
_atom_site_fract_x
_atom_site_fract_y
_atom_site_fract_z
_atom_site_U_iso_or_equiv
_atom_site_adp_type
_atom_site_occupancy
_atom_site_symmetry_multiplicity
_atom_site_calc_flag
_atom_site_refinement_flags
_atom_site_disorder_assembly
_atom_site_disorder_group
Ag1 Ag 1.50123(8) 1.05091(6) 1.33886(4) 0.0594(3) Uani 1 1 d . . .
Ag2 Ag 1.85729(5) 0.91476(5) 1.49870(3) 0.0372(2) Uani 1 1 d . . .
OW O 1.412(3) 0.486(3) 1.037(2) 0.190(10) Uiso 0.50 1 d P . .
O1 O 1.5558(5) 0.8617(4) 1.4842(3) 0.0399(9) Uani 1 1 d . . .
O2 O 1.7267(5) 0.6813(4) 1.4567(4) 0.0439(10) Uani 1 1 d . . .
O3 O 0.8835(5) 0.8486(4) 0.6700(3) 0.0389(9) Uani 1 1 d . . .
O4 O 1.0743(6) 1.0111(5) 0.6773(3) 0.0475(11) Uani 1 1 d . . .
O5 O 1.5953(5) 0.8755(5) 1.2110(4) 0.0512(12) Uani 1 1 d . . .
O6 O 1.3285(7) 0.9223(6) 1.2216(5) 0.0729(16) Uani 1 1 d . . .
O7 O 1.4367(8) 0.7770(8) 1.1182(6) 0.088(2) Uani 1 1 d . . .
O8 O 1.5286(6) 1.2500(5) 1.1992(5) 0.0660(15) Uani 1 1 d . . .
O9 O 1.7241(7) 1.2922(7) 1.2889(5) 0.0807(19) Uani 1 1 d . . .
O10 O 1.6953(8) 1.4209(7) 1.1422(7) 0.096(2) Uani 1 1 d . . .
N1 N 1.1815(5) 0.5559(4) 1.3459(3) 0.0278(9) Uani 1 1 d . . .
N2 N 0.9717(5) 0.7691(5) 1.0574(4) 0.0309(10) Uani 1 1 d . . .
N3 N 1.4548(8) 0.8616(7) 1.1805(8) 0.047(3) Uani 1 1 d . . .
N4 N 1.6500(7) 1.3207(6) 1.2106(5) 0.0490(14) Uani 1 1 d . . .
C1 C 1.5877(6) 0.7436(6) 1.4577(4) 0.0302(11) Uani 1 1 d . . .
C2 C 1.4414(6) 0.6718(5) 1.4220(4) 0.0273(11) Uani 1 1 d . . .
C3 C 1.2708(7) 0.7079(6) 1.4546(5) 0.0361(13) Uani 1 1 d . . .
H3A H 1.2440 0.7723 1.5026 0.043 Uiso 1 1 calc R . .
C4 C 1.1433(6) 0.6485(6) 1.4158(4) 0.0319(12) Uani 1 1 d . . .
H4A H 1.0294 0.6721 1.4378 0.038 Uiso 1 1 calc R . .
C5 C 1.3437(7) 0.5164(7) 1.3156(5) 0.0408(14) Uani 1 1 d . . .
H5A H 1.3673 0.4502 1.2689 0.049 Uiso 1 1 calc R . .
C6 C 1.4763(7) 0.5741(6) 1.3538(5) 0.0369(13) Uani 1 1 d . . .
H6A H 1.5891 0.5465 1.3331 0.044 Uiso 1 1 calc R . .
C7 C 1.0435(7) 0.4979(6) 1.2970(5) 0.0348(12) Uani 1 1 d . . .
H7A H 0.9327 0.5121 1.3409 0.042 Uiso 1 1 calc R . .
H7B H 1.0609 0.3998 1.2985 0.042 Uiso 1 1 calc R . .
C8 C 1.0437(7) 0.5653(6) 1.1784(5) 0.0342(12) Uani 1 1 d . . .
H8A H 0.9726 0.5119 1.1435 0.041 Uiso 1 1 calc R . .
H8B H 1.1598 0.5661 1.1378 0.041 Uiso 1 1 calc R . .
C9 C 0.9757(7) 0.7121(6) 1.1739(4) 0.0348(12) Uani 1 1 d . . .
H9A H 0.8611 0.7127 1.2165 0.042 Uiso 1 1 calc R . .
H9B H 1.0497 0.7677 1.2049 0.042 Uiso 1 1 calc R . .
C10 C 1.1051(7) 0.8425(6) 0.9987(5) 0.0327(12) Uani 1 1 d . . .
H10A H 1.1983 0.8590 1.0319 0.039 Uiso 1 1 calc R . .
C11 C 1.1061(7) 0.8935(6) 0.8909(4) 0.0316(12) Uani 1 1 d . . .
H11A H 1.1977 0.9470 0.8515 0.038 Uiso 1 1 calc R . .
C12 C 0.9697(6) 0.8652(6) 0.8400(4) 0.0292(11) Uani 1 1 d . . .
C13 C 0.8316(7) 0.7883(6) 0.9025(5) 0.0349(12) Uani 1 1 d . . .
H13A H 0.7385 0.7680 0.8706 0.042 Uiso 1 1 calc R . .
C14 C 0.8352(7) 0.7434(6) 1.0111(5) 0.0366(13) Uani 1 1 d . . .
H14A H 0.7422 0.6945 1.0538 0.044 Uiso 1 1 calc R . .
C15 C 0.9755(7) 0.9131(6) 0.7180(4) 0.0324(12) Uani 1 1 d . . .

loop_
_atom_site_aniso_label
_atom_site_aniso_U_11
_atom_site_aniso_U_22
_atom_site_aniso_U_33
_atom_site_aniso_U_23
_atom_site_aniso_U_13
_atom_site_aniso_U_12
Ag1 0.0915(5) 0.0482(4) 0.0381(4) -0.0102(2) -0.0073(3) 0.0058(3)
Ag2 0.0424(3) 0.0437(3) 0.0273(3) -0.00078(19) -0.01269(19) -0.0129(2)
O1 0.044(2) 0.039(2) 0.041(2) -0.0135(19) -0.0097(18) -0.0057(17)
O2 0.028(2) 0.046(2) 0.061(3) -0.008(2) -0.0172(18) -0.0041(17)
O3 0.048(2) 0.044(2) 0.027(2) -0.0010(17) -0.0133(17) -0.0091(18)
O4 0.062(3) 0.051(3) 0.030(2) 0.0052(19) -0.014(2) -0.025(2)
O5 0.040(2) 0.060(3) 0.057(3) -0.007(2) -0.018(2) -0.012(2)
O6 0.050(3) 0.083(4) 0.084(4) -0.015(3) -0.007(3) 0.024(3)
O7 0.067(4) 0.119(5) 0.101(5) -0.067(4) -0.041(3) 0.011(3)
O8 0.050(3) 0.062(3) 0.092(4) -0.010(3) -0.028(3) -0.011(2)
O9 0.071(4) 0.121(5) 0.065(4) -0.043(4) -0.031(3) 0.023(3)
O10 0.084(4) 0.070(4) 0.128(6) 0.017(4) -0.022(4) -0.030(3)
N1 0.027(2) 0.032(2) 0.025(2) 0.0001(18) -0.0076(17) -0.0046(18)
N2 0.033(2) 0.039(3) 0.022(2) -0.0057(19) -0.0049(18) 0.0039(19)
N3 0.039(3) 0.060(4) 0.044(8) -0.008(5) -0.011(4) 0.001(3)
N4 0.041(3) 0.046(3) 0.064(4) -0.016(3) -0.011(3) 0.002(2)
C1 0.029(3) 0.039(3) 0.026(3) -0.008(2) -0.007(2) -0.005(2)
C2 0.028(2) 0.032(3) 0.022(3) -0.001(2) -0.008(2) -0.004(2)
C3 0.036(3) 0.043(3) 0.034(3) -0.016(3) -0.010(2) 0.005(2)
C4 0.024(2) 0.041(3) 0.031(3) -0.007(2) -0.004(2) 0.000(2)
C5 0.036(3) 0.048(4) 0.045(4) -0.018(3) -0.015(3) 0.005(3)
C6 0.023(2) 0.047(3) 0.044(3) -0.015(3) -0.007(2) 0.003(2)
C7 0.038(3) 0.031(3) 0.039(3) -0.001(2) -0.018(2) -0.008(2)
C8 0.039(3) 0.037(3) 0.029(3) -0.007(2) -0.012(2) -0.004(2)
C9 0.042(3) 0.041(3) 0.022(3) -0.005(2) -0.009(2) 0.004(2)
C10 0.027(3) 0.040(3) 0.032(3) -0.008(2) -0.007(2) 0.000(2)
C11 0.032(3) 0.036(3) 0.026(3) -0.004(2) -0.001(2) -0.003(2)
C12 0.034(3) 0.034(3) 0.019(3) -0.003(2) -0.005(2) 0.004(2)
C13 0.029(3) 0.046(3) 0.030(3) -0.003(2) -0.009(2) -0.005(2)
C14 0.031(3) 0.047(3) 0.030(3) 0.003(3) -0.005(2) -0.005(2)
C15 0.037(3) 0.037(3) 0.024(3) -0.004(2) -0.008(2) -0.001(2)

loop_
_atom_type_symbol
_atom_type_description
_atom_type_scat_dispersion_real
_atom_type_scat_dispersion_imag
_atom_type_scat_source
C C 0.0033 0.0016 'International Tables Vol C Tables 4.2.6.8 and 6.1.1.4'
H H 0.0000 0.0000 'International Tables Vol C Tables 4.2.6.8 and 6.1.1.4'
N N 0.0061 0.0033 'International Tables Vol C Tables 4.2.6.8 and 6.1.1.4'
O O 0.0106 0.0060 'International Tables Vol C Tables 4.2.6.8 and 6.1.1.4'
Ag Ag -0.8971 1.1015 'International Tables Vol C Tables 4.2.6.8 and 6.1.1.4'

loop_
_geom_angle_atom_site_label_1
_geom_angle_atom_site_label_2
_geom_angle_atom_site_label_3
_geom_angle
_geom_angle_site_symmetry_1
_geom_angle_site_symmetry_3
_geom_angle_publ_flag
O8 Ag1 O1 106.14(17) . 2_878 ?
O8 Ag1 O1 164.30(14) . . ?
O1 Ag1 O1 72.08(16) 2_878 . ?
O8 Ag1 O5 96.76(18) . . ?
O1 Ag1 O5 155.70(15) 2_878 . ?
O1 Ag1 O5 83.68(14) . . ?
O8 Ag1 N3 93.1(2) . . ?
O1 Ag1 N3 155.02(17) 2_878 . ?
O1 Ag1 N3 93.62(18) . . ?
O5 Ag1 N3 24.57(15) . . ?
O8 Ag1 O6 90.52(18) . . ?
O1 Ag1 O6 136.84(16) 2_878 . ?
O1 Ag1 O6 101.32(16) . . ?
O5 Ag1 O6 48.84(15) . . ?
N3 Ag1 O6 24.30(15) . . ?
O8 Ag1 Ag2 106.47(13) . 2_878 ?
O1 Ag1 Ag2 49.63(9) 2_878 2_878 ?
O1 Ag1 Ag2 84.49(10) . 2_878 ?
O5 Ag1 Ag2 130.97(10) . 2_878 ?
N3 Ag1 Ag2 110.07(12) . 2_878 ?
O6 Ag1 Ag2 87.73(12) . 2_878 ?
O3 Ag2 O4 160.37(16) 1_656 2_877 ?
O3 Ag2 O1 106.06(14) 1_656 . ?
O4 Ag2 O1 93.34(15) 2_877 . ?
O3 Ag2 Ag2 83.21(10) 1_656 2_978 ?
O4 Ag2 Ag2 80.01(11) 2_877 2_978 ?
O1 Ag2 Ag2 156.29(10) . 2_978 ?
O3 Ag2 Ag1 68.97(11) 1_656 2_878 ?
O4 Ag2 Ag1 128.82(12) 2_877 2_878 ?
O1 Ag2 Ag1 48.55(10) . 2_878 ?
Ag2 Ag2 Ag1 119.95(3) 2_978 2_878 ?
C1 O1 Ag1 133.2(4) . 2_878 ?
C1 O1 Ag1 118.4(4) . . ?
Ag1 O1 Ag1 107.92(16) 2_878 . ?
C1 O1 Ag2 95.6(3) . . ?
Ag1 O1 Ag2 81.82(12) 2_878 . ?
Ag1 O1 Ag2 100.25(14) . . ?
C15 O3 Ag2 121.4(3) . 1_454 ?
C15 O4 Ag2 125.1(4) . 2_877 ?
N3 O5 Ag1 97.9(5) . . ?
N3 O6 Ag1 94.1(5) . . ?
N4 O8 Ag1 108.8(4) . . ?
C5 N1 C4 121.2(4) . . ?
C5 N1 C7 118.2(5) . . ?
C4 N1 C7 120.5(4) . . ?
C10 N2 C14 120.8(5) . . ?
C10 N2 C9 119.7(5) . . ?
C14 N2 C9 119.5(4) . . ?
O5 N3 O6 119.1(9) . . ?
O5 N3 O7 121.2(7) . . ?
O6 N3 O7 119.3(7) . . ?
O5 N3 Ag1 57.5(4) . . ?
O6 N3 Ag1 61.6(5) . . ?
O7 N3 Ag1 176.8(6) . . ?
O9 N4 O10 119.8(7) . . ?
O9 N4 O8 120.9(7) . . ?
O10 N4 O8 119.4(7) . . ?
O2 C1 O1 126.4(5) . . ?
O2 C1 C2 117.2(5) . . ?
O1 C1 C2 116.4(5) . . ?
C6 C2 C3 118.8(5) . . ?
C6 C2 C1 120.3(5) . . ?
C3 C2 C1 120.9(5) . . ?
C4 C3 C2 119.7(5) . . ?
N1 C4 C3 120.4(5) . . ?
N1 C5 C6 119.9(5) . . ?
C2 C6 C5 119.9(5) . . ?
N1 C7 C8 111.4(4) . . ?
C7 C8 C9 111.4(5) . . ?
N2 C9 C8 108.6(5) . . ?
N2 C10 C11 120.8(5) . . ?
C10 C11 C12 119.7(5) . . ?
C11 C12 C13 118.7(5) . . ?
C11 C12 C15 120.0(5) . . ?
C13 C12 C15 121.2(5) . . ?
C14 C13 C12 119.1(5) . . ?
N2 C14 C13 120.9(5) . . ?
O4 C15 O3 127.8(5) . . ?
O4 C15 C12 115.7(5) . . ?
O3 C15 C12 116.5(5) . . ?

loop_
_geom_bond_atom_site_label_1
_geom_bond_atom_site_label_2
_geom_bond_distance
_geom_bond_site_symmetry_2
_geom_bond_publ_flag
Ag1 O8 2.412(6) . ?
Ag1 O1 2.449(4) 2_878 ?
Ag1 O1 2.484(4) . ?
Ag1 O5 2.531(5) . ?
Ag1 N3 2.972(9) . ?
Ag1 O6 2.622(6) . ?
Ag1 Ag2 3.2344(7) 2_878 ?
Ag2 O3 2.180(4) 1_656 ?
Ag2 O4 2.188(4) 2_877 ?
Ag2 O1 2.489(4) . ?
Ag2 Ag2 2.8473(8) 2_978 ?
Ag2 Ag1 3.2344(7) 2_878 ?
OW OW 1.53(5) 2_867 ?
O1 C1 1.262(7) . ?
O1 Ag1 2.449(4) 2_878 ?
O2 C1 1.243(7) . ?
O3 C15 1.250(7) . ?
O3 Ag2 2.180(4) 1_454 ?
O4 C15 1.248(7) . ?
O4 Ag2 2.188(4) 2_877 ?
O5 N3 1.247(8) . ?
O6 N3 1.226(8) . ?
O7 N3 1.244(10) . ?
O8 N4 1.236(7) . ?
O9 N4 1.214(8) . ?
O10 N4 1.224(8) . ?
N1 C5 1.338(7) . ?
N1 C4 1.345(7) . ?
N1 C7 1.494(6) . ?
N2 C10 1.338(7) . ?
N2 C14 1.348(7) . ?
N2 C9 1.483(7) . ?
C1 C2 1.527(7) . ?
C2 C6 1.367(8) . ?
C2 C3 1.394(7) . ?
C3 C4 1.363(8) . ?
C5 C6 1.385(8) . ?
C7 C8 1.528(8) . ?
C8 C9 1.526(8) . ?
C10 C11 1.362(8) . ?
C11 C12 1.389(7) . ?
C12 C13 1.397(8) . ?
C12 C15 1.517(7) . ?
C13 C14 1.365(8) . ?
